data_1574990
loop_
_publ_author_name
'W&#xfc;st, Leonie'
'Chorbacher, Johannes'
'Keim, Timo'
'Wellnitz, Tim'
'Spie&#xdf;, Julian'
'Wieprecht, Nele'
'Michel, Maximilian'
'Helten, Holger'
'Braunschweig, Holger'

_publ_section_title
;
 Tuning the emission properties of luminescent 1,2,3-diazaborinates.
;
_journal_issue 33
_journal_name_full 'Chemical science'
_journal_page_first 15086
_journal_page_last 15096
_journal_paper_doi 10.1039/d5sc03814f
_journal_volume 16
_journal_year 2025
_chemical_formula_moiety 'C17 H13 B N2 S'
_chemical_formula_sum 'C17 H13 B N2 S'
_chemical_formula_weight 288.16
_space_group_crystal_system monoclinic
_space_group_IT_number 14
_space_group_name_Hall '-P 2yn'
_space_group_name_H-M_alt 'P 1 21/n 1'
_atom_sites_solution_hydrogens geom
_atom_sites_solution_primary dual
_atom_sites_solution_secondary difmap
_audit_creation_date 2023-09-28
_audit_creation_method 'CIF-fill 1.4n (K.Radacki, 2005-23)'
_audit_update_record
;
2025-05-23 deposited with the CCDC.	2025-06-30 downloaded from the CCDC.
;
_cell_angle_alpha 90
_cell_angle_beta 101.575(2)
_cell_angle_gamma 90
_cell_formula_units_Z 4
_cell_length_a 11.1933(2)
_cell_length_b 9.5312(2)
_cell_length_c 13.9740(3)
_cell_measurement_reflns_used 10443
_cell_measurement_temperature 100(2)
_cell_measurement_theta_max 73.5990
_cell_measurement_theta_min 3.2510
_cell_volume 1460.51(5)
_computing_cell_refinement 'CrysAlisPro 1.171.41.112a (Rigaku OD, 2021)'
_computing_data_collection 'CrysAlisPro 1.171.41.112a (Rigaku OD, 2021)'
_computing_data_reduction 'CrysAlisPro 1.171.41.112a (Rigaku OD, 2021)'
_computing_molecular_graphics 'ShelXLe (Huebschle et all, 2011)'
_computing_publication_material 'SHELXL-2018/3 (Sheldrick, 2018)'
_computing_structure_refinement 'SHELXL-2018/3 (Sheldrick, 2018)'
_computing_structure_solution 'SHELXT 2018/2 (Sheldrick, 2018)''
_diffrn_ambient_environment N~2~
_diffrn_ambient_temperature 100(2)
_diffrn_detector HPA
_diffrn_detector_area_resol_mean 10.0
_diffrn_detector_type 'HyPix Arc150'
_diffrn_measured_fraction_theta_full 0.995
_diffrn_measured_fraction_theta_max 0.953
_diffrn_measurement_details
;
 List of Runs (angles in degrees, time in seconds):
 --------------------------------------------------------------------------
  1  \w     42.00  92.00   0.50    0.20    --   84.34 -95.00 120.00  100
  2  \w   -129.00 -93.00   0.50    0.20    --  -79.50 -48.00 -73.04   72
  3  \w   -128.00 -93.00   0.50    0.20    --  -79.50 -51.00 -14.77   70
  4  \w   -115.00 -80.00   0.50    0.20    --  -66.00 -50.00 -53.62   70
  5  \w     38.00  99.00   0.50    0.20    --   84.34-124.00  65.00  122
  6  \w     34.00  60.00   0.50    0.20    --   22.00  58.00 -67.20   52
  7  \w     51.00  86.00   0.50    0.20    --   38.00  52.00   3.08   70
  8  \w     64.00  99.00   0.50    0.20    --   50.00  49.00-178.30   70
  9  \w   -115.00 -80.00   0.50    0.20    --  -66.00 -50.00 152.71   70
 10  \w   -110.00 -75.00   0.50    0.20    --  -62.00 -52.00  48.42   70
 11  \w    -97.00 -22.00   0.50    0.20    --  -69.54 126.00-150.00  150
 12  \w   -120.00 -86.00   0.50    0.20    --  -74.00 -59.00  25.87   68
 13  \w    -87.00 -52.00   0.50    0.20    --  -38.00 -50.00  57.84   70
 14  \w   -125.00 -91.00   0.50    0.20    --  -79.50 -60.00  16.75   68
 15  \w   -128.00 -93.00   0.50    0.20    --  -79.50 -52.00  54.58   70
 16  \w    -94.00 -59.00   0.50    0.20    --  -46.00 -51.00-155.64   70
 17  \w   -130.00 -91.00   0.50    0.20    --  -79.50 -41.00-123.17   78
 18  \w   -115.00 -80.00   0.50    0.20    --  -66.00 -47.00-119.79   70
 19  \w     34.00  60.00   0.50    0.20    --   22.00  57.00 -11.30   52
 20  \w     19.00  84.00   0.50    0.20    --   58.15-124.00  65.00  130
 21  \w     63.00  98.00   0.50    0.20    --   50.00  52.00 130.74   70
 22  \w   -128.00 -90.00   0.50    0.20    --  -78.00 -43.00  85.24   76
 23  \w     42.00  92.00   0.50    0.20    --   84.34 -95.00 -90.00  100
 24  \w    -99.00 -30.00   0.50    0.20    --  -76.37 124.00 144.00  138
 25  \w     34.00  84.00   0.50    0.20    --   76.32 -95.00  90.00  100
 26  \w     42.00  92.00   0.50    0.20    --   84.34 -95.00-180.00  100
 27  \w    -95.00 -23.00   0.50    0.20    --  -69.54 124.00 144.00  144
 28  \w     30.00 100.00   0.50    0.20    --   76.32-124.00  65.00  140
 29  \w     42.00  92.00   0.50    0.20    --   84.34 -95.00  90.00  100
 30  \w   -121.00 -81.00   0.50    0.20    --  -70.00 -38.00 163.54   80
 31  \w    -86.00 -13.00   0.50    0.20    --  -60.16 124.00 144.00  146
 32  \w   -124.00 -89.00   0.50    0.20    --  -78.00 -61.00-140.69   70
 33  \w   -117.00 -83.00   0.50    0.20    --  -70.00 -55.00 129.59   68
 34  \w    -97.00 -22.00   0.50    0.20    --  -69.54 126.00 -90.00  150
 35  \w     24.00  97.00   0.50    0.20    --   71.06-124.00  65.00  146
 36  \w     42.00  92.00   0.50    0.20    --   84.34 -95.00  60.00  100
 37  \w    -97.00 -22.00   0.50    0.20    --  -69.54 126.00  90.00  150
 38  \w   -125.00-100.00   0.50    0.20    --  -79.50-139.00 -21.15   50
 39  \w   -127.00 -89.00   0.50    0.20    --  -79.50-128.00 -49.01   76
;
_diffrn_measurement_device 'four-circle diffractometer'
_diffrn_measurement_device_type 'Rigaku XtaLAB Synergy-R'
_diffrn_measurement_method '\w scans'
_diffrn_orient_matrix_type
;
 CrysAlisPro convention (1999,Acta A55,543-557)
;
_diffrn_orient_matrix_UB_11 -0.0982992000
_diffrn_orient_matrix_UB_12 -0.0406191000
_diffrn_orient_matrix_UB_13 0.0579422000
_diffrn_orient_matrix_UB_21 -0.0341850000
_diffrn_orient_matrix_UB_22 0.1558410000
_diffrn_orient_matrix_UB_23 0.0063470000
_diffrn_orient_matrix_UB_31 -0.0944455000
_diffrn_orient_matrix_UB_32 -0.0141721000
_diffrn_orient_matrix_UB_33 -0.0961848000
_diffrn_radiation_monochromator 'multi-layer mirror'
_diffrn_radiation_probe x-ray
_diffrn_radiation_type CuK\a
_diffrn_radiation_wavelength 1.54184
_diffrn_radiation_xray_symbol K-L~2,3~
_diffrn_reflns_av_R_equivalents 0.0329
_diffrn_reflns_av_unetI/netI 0.0178
_diffrn_reflns_Laue_measured_fraction_full 0.995
_diffrn_reflns_Laue_measured_fraction_max 0.953
_diffrn_reflns_limit_h_max 13
_diffrn_reflns_limit_h_min -14
_diffrn_reflns_limit_k_max 11
_diffrn_reflns_limit_k_min -11
_diffrn_reflns_limit_l_max 16
_diffrn_reflns_limit_l_min -17
_diffrn_reflns_number 19282
_diffrn_reflns_point_group_measured_fraction_full 0.995
_diffrn_reflns_point_group_measured_fraction_max 0.953
_diffrn_reflns_theta_full 67.684
_diffrn_reflns_theta_max 74.715
_diffrn_reflns_theta_min 4.633
_diffrn_source 'rotating-anode X-ray tube'
_diffrn_source_type 'PhotonJet-R X-ray Source'
_exptl_absorpt_coefficient_mu 1.888
_exptl_absorpt_correction_T_max 1.00000
_exptl_absorpt_correction_T_min 0.47218
_exptl_absorpt_correction_type multi-scan
_exptl_absorpt_process_details
;
 CrysAlisPro 1.171.41.112a (Rigaku Oxford Diffraction, 2021) Empirical 
 absorption correction using spherical harmonics, implemented in SCALE3 
 ABSPACK scaling algorithm.
;
_exptl_crystal_colour colourless
_exptl_crystal_density_diffrn 1.311
_exptl_crystal_description block
_exptl_crystal_F_000 600
_exptl_crystal_preparation
;
 For data collection the crystal was immersed in a film of perfluoropolyether 
 oil, mounted on a polyimide loop and transferred to stream of cold nitrogen 
 (Oxford Cryostream 800).
;
_exptl_crystal_size_max 0.280
_exptl_crystal_size_mid 0.090
_exptl_crystal_size_min 0.060
_refine_diff_density_max 0.348
_refine_diff_density_min -0.457
_refine_diff_density_rms 0.051
_refine_ls_extinction_method none
_refine_ls_goodness_of_fit_ref 1.053
_refine_ls_hydrogen_treatment constr
_refine_ls_matrix_type full
_refine_ls_number_parameters 190
_refine_ls_number_reflns 2851
_refine_ls_number_restraints 0
_refine_ls_restrained_S_all 1.053
_refine_ls_R_factor_all 0.0519
_refine_ls_R_factor_gt 0.0479
_refine_ls_shift/su_max 0.000
_refine_ls_shift/su_mean 0.000
_refine_ls_structure_factor_coef Fsqd
_refine_ls_weighting_details
;
 w=1/[\s^2^(Fo^2^)+(0.0724P)^2^+0.8215P] where P=(Fo^2^+2Fc^2^)/3
;
_refine_ls_weighting_scheme calc
_refine_ls_wR_factor_gt 0.1298
_refine_ls_wR_factor_ref 0.1324
_reflns_Friedel_coverage 0.000
_reflns_number_gt 2581
_reflns_number_total 2851
_reflns_threshold_expression 'I > 2\s(I)'
_cod_data_source_file d5sc03814f2.cif
_cod_data_source_block 3Ph
_cod_depositor_comments 'Adding full bibliography for 1574989--1574990.cif.'
_cod_original_sg_symbol_H-M 'P 21/n'
_cod_database_code 1574990
_shelx_shelxl_version_number 2018/3
_shelx_space_group_comment
;
 The symmetry employed for this shelxl refinement is uniquely defined by the 
 following loop, which should always be used as a source of symmetry 
 information in preference to the above space-group names. They are only 
 intended as comments.
;
_shelx_estimated_absorpt_t_min 0.620
_shelx_estimated_absorpt_t_max 0.895

loop_
_space_group_symop_operation_xyz
'x, y, z'
'-x+1/2, y+1/2, -z+1/2'
'-x, -y, -z'
'x-1/2, -y-1/2, z-1/2'

loop_
_atom_site_label
_atom_site_type_symbol
_atom_site_fract_x
_atom_site_fract_y
_atom_site_fract_z
_atom_site_U_iso_or_equiv
_atom_site_adp_type
_atom_site_occupancy
_atom_site_site_symmetry_order
_atom_site_calc_flag
_atom_site_refinement_flags_posn
_atom_site_refinement_flags_adp
_atom_site_refinement_flags_occupancy
_atom_site_disorder_assembly
_atom_site_disorder_group
S001 S 0.74325(4) 0.44473(6) 0.87409(4) 0.04216(19) Uani 1 1 d . . . . .
B1 B 0.4435(2) 0.5793(2) 0.68579(16) 0.0330(5) Uani 1 1 d . . . . .
N002 N 0.41138(14) 0.45003(16) 0.63637(12) 0.0323(4) Uani 1 1 d . . . . .
N003 N 0.47553(15) 0.32502(17) 0.65275(12) 0.0347(4) Uani 1 1 d . . . . .
C004 C 0.57453(18) 0.3248(2) 0.72077(14) 0.0349(4) Uani 1 1 d . . . . .
H004 H 0.620492 0.240519 0.731746 0.042 Uiso 1 1 calc R U . . .
C005 C 0.30439(17) 0.4318(2) 0.56060(14) 0.0319(4) Uani 1 1 d . . . . .
C006 C 0.20340(18) 0.3636(2) 0.58123(15) 0.0359(4) Uani 1 1 d . . . . .
H006 H 0.205223 0.327174 0.644793 0.043 Uiso 1 1 calc R U . . .
C007 C 0.23725(17) 0.7216(2) 0.65361(14) 0.0339(4) Uani 1 1 d . . . . .
H007 H 0.194260 0.636444 0.657096 0.041 Uiso 1 1 calc R U . . .
C008 C 0.36503(18) 0.7171(2) 0.66296(14) 0.0346(4) Uani 1 1 d . . . . .
C009 C 0.61743(18) 0.4436(2) 0.77932(15) 0.0369(5) Uani 1 1 d . . . . .
C00A C 0.62009(18) 0.6730(2) 0.83409(15) 0.0394(5) Uani 1 1 d . . . . .
H00A H 0.593538 0.767375 0.836568 0.047 Uiso 1 1 calc R U . . .
C00B C 0.17227(19) 0.8464(2) 0.63948(15) 0.0375(5) Uani 1 1 d . . . . .
H00B H 0.086220 0.845787 0.633496 0.045 Uiso 1 1 calc R U . . .
C00C C 0.09771(19) 0.4007(2) 0.41633(15) 0.0376(4) Uani 1 1 d . . . . .
H00C H 0.026256 0.391171 0.366963 0.045 Uiso 1 1 calc R U . . .
C00D C 0.30339(18) 0.4830(2) 0.46763(15) 0.0359(4) Uani 1 1 d . . . . .
H00D H 0.373243 0.528777 0.453479 0.043 Uiso 1 1 calc R U . . .
C00E C 0.10006(19) 0.3485(2) 0.50926(15) 0.0379(5) Uani 1 1 d . . . . .
H00E H 0.030421 0.302322 0.523411 0.045 Uiso 1 1 calc R U . . .
C00F C 0.19972(19) 0.4669(2) 0.39557(15) 0.0379(5) Uani 1 1 d . . . . .
H00F H 0.198504 0.501405 0.331599 0.045 Uiso 1 1 calc R U . . .
C00G C 0.55939(18) 0.5721(2) 0.76532(14) 0.0357(4) Uani 1 1 d . . . . .
C00H C 0.4228(2) 0.8466(2) 0.65701(15) 0.0407(5) Uani 1 1 d . . . . .
H00H H 0.508855 0.848217 0.663125 0.049 Uiso 1 1 calc R U . . .
C00I C 0.2332(2) 0.9719(2) 0.63412(15) 0.0426(5) Uani 1 1 d . . . . .
H00I H 0.189124 1.057697 0.624717 0.051 Uiso 1 1 calc R U . . .
C00J C 0.3595(2) 0.9715(2) 0.64263(16) 0.0441(5) Uani 1 1 d . . . . .
H00J H 0.401879 1.056984 0.638541 0.053 Uiso 1 1 calc R U . . .
C00K C 0.7196(2) 0.6201(3) 0.89554(16) 0.0450(5) Uani 1 1 d . . . . .
H00K H 0.770537 0.673682 0.944835 0.054 Uiso 1 1 calc R U . . .

loop_
_atom_site_aniso_label
_atom_site_aniso_U_11
_atom_site_aniso_U_22
_atom_site_aniso_U_33
_atom_site_aniso_U_23
_atom_site_aniso_U_13
_atom_site_aniso_U_12
S001 0.0329(3) 0.0584(4) 0.0343(3) 0.0078(2) 0.0045(2) -0.0003(2)
B1 0.0303(10) 0.0373(12) 0.0331(11) 0.0014(9) 0.0105(9) -0.0024(9)
N002 0.0322(8) 0.0320(9) 0.0334(8) 0.0020(6) 0.0083(7) 0.0011(6)
N003 0.0376(9) 0.0323(9) 0.0351(8) 0.0028(7) 0.0096(7) 0.0040(7)
C004 0.0353(10) 0.0379(11) 0.0331(10) 0.0051(8) 0.0105(8) 0.0052(8)
C005 0.0318(9) 0.0301(10) 0.0338(10) -0.0007(7) 0.0068(8) 0.0020(7)
C006 0.0409(11) 0.0343(11) 0.0352(10) 0.0021(8) 0.0138(8) -0.0012(8)
C007 0.0349(9) 0.0348(11) 0.0330(9) -0.0002(8) 0.0088(8) -0.0022(8)
C008 0.0360(10) 0.0369(11) 0.0314(9) -0.0017(8) 0.0082(8) -0.0041(8)
C009 0.0323(9) 0.0469(12) 0.0339(10) 0.0062(8) 0.0124(8) -0.0005(8)
C00A 0.0375(10) 0.0451(12) 0.0356(10) -0.0016(9) 0.0077(8) -0.0075(9)
C00B 0.0414(11) 0.0370(11) 0.0358(10) -0.0040(8) 0.0116(8) -0.0013(8)
C00C 0.0367(10) 0.0381(11) 0.0378(10) -0.0030(8) 0.0070(8) 0.0008(8)
C00D 0.0352(10) 0.0376(11) 0.0372(10) 0.0046(8) 0.0125(8) -0.0008(8)
C00E 0.0372(10) 0.0392(11) 0.0390(11) -0.0032(8) 0.0120(8) -0.0054(8)
C00F 0.0397(11) 0.0407(11) 0.0337(10) 0.0048(8) 0.0082(8) 0.0021(8)
C00G 0.0336(10) 0.0401(11) 0.0356(10) 0.0008(8) 0.0118(8) -0.0044(8)
C00H 0.0407(11) 0.0408(12) 0.0402(11) 0.0002(9) 0.0069(9) -0.0074(9)
C00I 0.0571(13) 0.0335(11) 0.0376(11) -0.0038(8) 0.0107(10) 0.0038(9)
C00J 0.0562(13) 0.0348(11) 0.0413(11) -0.0024(9) 0.0097(10) -0.0125(10)
C00K 0.0419(11) 0.0559(14) 0.0364(11) 0.0012(10) 0.0059(9) -0.0110(10)

loop_
_atom_type_symbol
_atom_type_description
_atom_type_scat_dispersion_real
_atom_type_scat_dispersion_imag
_atom_type_scat_source
C C 0.0181 0.0091 'International Tables Vol C Tables 4.2.6.8 and 6.1.1.4'
H H 0.0000 0.0000 'International Tables Vol C Tables 4.2.6.8 and 6.1.1.4'
B B 0.0090 0.0039 'International Tables Vol C Tables 4.2.6.8 and 6.1.1.4'
N N 0.0311 0.0180 'International Tables Vol C Tables 4.2.6.8 and 6.1.1.4'
S S 0.3331 0.5567 'International Tables Vol C Tables 4.2.6.8 and 6.1.1.4'

loop_
_exptl_crystal_face_index_h
_exptl_crystal_face_index_k
_exptl_crystal_face_index_l
_exptl_crystal_face_perp_dist
-1 0 1 0.0770
-2 2 1 0.0799
0 1 2 0.0383
0 -1 -2 0.0506
2 -1 1 0.1359
-2 1 -1 0.1105
-2 1 -2 0.1040
2 -1 2 0.1187
0 0 1 0.0333
0 1 -2 0.0508
2 1 0 0.1402
1 -1 -2 0.0860
0 -2 -1 0.0226
0 -1 1 0.0295
-1 -2 0 0.0409
2 0 -1 0.1523
0 2 1 0.0325

loop_
_geom_angle_atom_site_label_1
_geom_angle_atom_site_label_2
_geom_angle_atom_site_label_3
_geom_angle
_geom_angle_site_symmetry_1
_geom_angle_site_symmetry_3
_geom_angle_publ_flag
C00K S001 C009 90.53(10) . . ?
N002 B1 C00G 114.14(18) . . ?
N002 B1 C008 123.12(18) . . ?
C00G B1 C008 122.71(18) . . ?
N003 N002 B1 126.29(17) . . ?
N003 N002 C005 110.15(15) . . ?
B1 N002 C005 123.56(16) . . ?
C004 N003 N002 117.16(17) . . ?
N003 C004 C009 123.80(18) . . ?
N003 C004 H004 118.1 . . ?
C009 C004 H004 118.1 . . ?
C006 C005 C00D 120.50(18) . . ?
C006 C005 N002 119.78(17) . . ?
C00D C005 N002 119.72(17) . . ?
C00E C006 C005 119.83(18) . . ?
C00E C006 H006 120.1 . . ?
C005 C006 H006 120.1 . . ?
C00B C007 C008 122.18(19) . . ?
C00B C007 H007 118.9 . . ?
C008 C007 H007 118.9 . . ?
C00H C008 C007 115.97(19) . . ?
C00H C008 B1 119.98(18) . . ?
C007 C008 B1 123.92(18) . . ?
C00G C009 C004 121.95(19) . . ?
C00G C009 S001 112.99(16) . . ?
C004 C009 S001 125.07(16) . . ?
C00K C00A C00G 113.2(2) . . ?
C00K C00A H00A 123.4 . . ?
C00G C00A H00A 123.4 . . ?
C00I C00B C007 119.9(2) . . ?
C00I C00B H00B 120.1 . . ?
C007 C00B H00B 120.1 . . ?
C00F C00C C00E 119.88(19) . . ?
C00F C00C H00C 120.1 . . ?
C00E C00C H00C 120.1 . . ?
C00F C00D C005 119.40(18) . . ?
C00F C00D H00D 120.3 . . ?
C005 C00D H00D 120.3 . . ?
C006 C00E C00C 120.08(19) . . ?
C006 C00E H00E 120.0 . . ?
C00C C00E H00E 120.0 . . ?
C00D C00F C00C 120.28(19) . . ?
C00D C00F H00F 119.9 . . ?
C00C C00F H00F 119.9 . . ?
C009 C00G C00A 110.74(19) . . ?
C009 C00G B1 116.60(19) . . ?
C00A C00G B1 132.59(19) . . ?
C00J C00H C008 122.6(2) . . ?
C00J C00H H00H 118.7 . . ?
C008 C00H H00H 118.7 . . ?
C00B C00I C00J 119.6(2) . . ?
C00B C00I H00I 120.2 . . ?
C00J C00I H00I 120.2 . . ?
C00H C00J C00I 119.8(2) . . ?
C00H C00J H00J 120.1 . . ?
C00I C00J H00J 120.1 . . ?
C00A C00K S001 112.56(17) . . ?
C00A C00K H00K 123.7 . . ?
S001 C00K H00K 123.7 . . ?

loop_
_geom_bond_atom_site_label_1
_geom_bond_atom_site_label_2
_geom_bond_distance
_geom_bond_site_symmetry_2
_geom_bond_publ_flag
S001 C00K 1.728(3) . ?
S001 C009 1.729(2) . ?
B1 N002 1.423(3) . ?
B1 C00G 1.531(3) . ?
B1 C008 1.577(3) . ?
N002 N003 1.386(2) . ?
N002 C005 1.441(2) . ?
N003 C004 1.307(3) . ?
C004 C009 1.423(3) . ?
C004 H004 0.9500 . ?
C005 C006 1.384(3) . ?
C005 C00D 1.386(3) . ?
C006 C00E 1.380(3) . ?
C006 H006 0.9500 . ?
C007 C00B 1.387(3) . ?
C007 C008 1.411(3) . ?
C007 H007 0.9500 . ?
C008 C00H 1.404(3) . ?
C009 C00G 1.382(3) . ?
C00A C00K 1.360(3) . ?
C00A C00G 1.431(3) . ?
C00A H00A 0.9500 . ?
C00B C00I 1.387(3) . ?
C00B H00B 0.9500 . ?
C00C C00F 1.385(3) . ?
C00C C00E 1.386(3) . ?
C00C H00C 0.9500 . ?
C00D C00F 1.384(3) . ?
C00D H00D 0.9500 . ?
C00E H00E 0.9500 . ?
C00F H00F 0.9500 . ?
C00H C00J 1.379(3) . ?
C00H H00H 0.9500 . ?
C00I C00J 1.396(3) . ?
C00I H00I 0.9500 . ?
C00J H00J 0.9500 . ?
C00K H00K 0.9500 . ?

loop_
_geom_torsion_atom_site_label_1
_geom_torsion_atom_site_label_2
_geom_torsion_atom_site_label_3
_geom_torsion_atom_site_label_4
_geom_torsion
_geom_torsion_site_symmetry_1
_geom_torsion_site_symmetry_2
_geom_torsion_site_symmetry_3
_geom_torsion_site_symmetry_4
_geom_torsion_publ_flag
C00G B1 N002 N003 -1.4(3) . . . . ?
C008 B1 N002 N003 -179.77(16) . . . . ?
C00G B1 N002 C005 178.49(16) . . . . ?
C008 B1 N002 C005 0.1(3) . . . . ?
B1 N002 N003 C004 0.8(3) . . . . ?
C005 N002 N003 C004 -179.14(16) . . . . ?
N002 N003 C004 C009 1.5(3) . . . . ?
N003 N002 C005 C006 76.4(2) . . . . ?
B1 N002 C005 C006 -103.5(2) . . . . ?
N003 N002 C005 C00D -103.7(2) . . . . ?
B1 N002 C005 C00D 76.4(2) . . . . ?
C00D C005 C006 C00E -1.2(3) . . . . ?
N002 C005 C006 C00E 178.73(17) . . . . ?
C00B C007 C008 C00H -0.1(3) . . . . ?
C00B C007 C008 B1 175.91(18) . . . . ?
N002 B1 C008 C00H -137.4(2) . . . . ?
C00G B1 C008 C00H 44.3(3) . . . . ?
N002 B1 C008 C007 46.7(3) . . . . ?
C00G B1 C008 C007 -131.5(2) . . . . ?
N003 C004 C009 C00G -3.0(3) . . . . ?
N003 C004 C009 S001 176.40(15) . . . . ?
C00K S001 C009 C00G -0.42(16) . . . . ?
C00K S001 C009 C004 -179.87(18) . . . . ?
C008 C007 C00B C00I 0.0(3) . . . . ?
C006 C005 C00D C00F 0.8(3) . . . . ?
N002 C005 C00D C00F -179.10(17) . . . . ?
C005 C006 C00E C00C 0.5(3) . . . . ?
C00F C00C C00E C006 0.6(3) . . . . ?
C005 C00D C00F C00C 0.3(3) . . . . ?
C00E C00C C00F C00D -1.0(3) . . . . ?
C004 C009 C00G C00A 179.49(17) . . . . ?
S001 C009 C00G C00A 0.0(2) . . . . ?
C004 C009 C00G B1 2.1(3) . . . . ?
S001 C009 C00G B1 -177.35(13) . . . . ?
C00K C00A C00G C009 0.5(2) . . . . ?
C00K C00A C00G B1 177.4(2) . . . . ?
N002 B1 C00G C009 -0.1(3) . . . . ?
C008 B1 C00G C009 178.28(18) . . . . ?
N002 B1 C00G C00A -176.8(2) . . . . ?
C008 B1 C00G C00A 1.6(3) . . . . ?
C007 C008 C00H C00J -0.2(3) . . . . ?
B1 C008 C00H C00J -176.3(2) . . . . ?
C007 C00B C00I C00J 0.2(3) . . . . ?
C008 C00H C00J C00I 0.5(3) . . . . ?
C00B C00I C00J C00H -0.5(3) . . . . ?
C00G C00A C00K S001 -0.9(2) . . . . ?
C009 S001 C00K C00A 0.73(17) . . . . ?
